data_7709528
loop_
_publ_author_name
'Dodonov, Vladimir Alekseevich'
'Kushnerova, Olga A.'
'Rumyantcev, Roman V.'
'Novikov, Alexander S.'
'Osmanov, Vladimir K.'
'Fedushkin, Igor Leonidovich'

_publ_section_title
;
 Cycloaddition of isoselenocyanates to sodium and magnesium metallacycles
;
_journal_name_full 'Dalton Transactions'
_journal_paper_doi 10.1039/D1DT04366H
_journal_year 2022
_chemical_formula_sum 'C104 H160 Ga2 N4 Na2 O16 Se2'
_chemical_formula_weight 2065.69
_space_group_crystal_system monoclinic
_space_group_IT_number 14
_space_group_name_Hall '-P 2ybc'
_space_group_name_H-M_alt 'P 1 21/c 1'
_atom_sites_solution_hydrogens geom
_atom_sites_solution_primary dual
_atom_sites_solution_secondary difmap
_audit_creation_method SHELXL-2018/3
_audit_update_record
;
2022-02-11 deposited with the CCDC.	2022-02-15 downloaded from the CCDC.
;
_cell_angle_alpha 90
_cell_angle_beta 113.3488(17)
_cell_angle_gamma 90
_cell_formula_units_Z 2
_cell_length_a 12.7954(7)
_cell_length_b 29.6704(15)
_cell_length_c 15.7466(8)
_cell_measurement_reflns_used 9905
_cell_measurement_temperature 100(2)
_cell_measurement_theta_max 29.61
_cell_measurement_theta_min 2.21
_cell_volume 5488.6(5)
_computing_cell_refinement SAINT
_computing_data_collection APEX3
_computing_data_reduction SAINT
_computing_molecular_graphics SHELXTL
_computing_publication_material SHELXTL
_computing_structure_refinement SHELXL-2018/3
_computing_structure_solution SHELXT-2014/5
_diffrn_ambient_temperature 100(2)
_diffrn_measured_fraction_theta_full 0.999
_diffrn_measured_fraction_theta_max 1.000
_diffrn_measurement_device_type 'Bruker D8 Quest (CMOS)'
_diffrn_measurement_method '\w scans'
_diffrn_radiation_type MoK\a
_diffrn_radiation_wavelength 0.71073
_diffrn_reflns_av_R_equivalents 0.0500
_diffrn_reflns_av_unetI/netI 0.0411
_diffrn_reflns_Laue_measured_fraction_full 0.999
_diffrn_reflns_Laue_measured_fraction_max 1.000
_diffrn_reflns_limit_h_max 17
_diffrn_reflns_limit_h_min -17
_diffrn_reflns_limit_k_max 40
_diffrn_reflns_limit_k_min -40
_diffrn_reflns_limit_l_max 21
_diffrn_reflns_limit_l_min -21
_diffrn_reflns_number 89307
_diffrn_reflns_point_group_measured_fraction_full 0.999
_diffrn_reflns_point_group_measured_fraction_max 1.000
_diffrn_reflns_theta_full 25.242
_diffrn_reflns_theta_max 29.129
_diffrn_reflns_theta_min 2.211
_diffrn_source 'microfocus tube'
_exptl_absorpt_coefficient_mu 1.222
_exptl_absorpt_correction_T_max 0.7567
_exptl_absorpt_correction_T_min 0.4910
_exptl_absorpt_correction_type multi-scan
_exptl_absorpt_process_details SADABS-2016/2
_exptl_crystal_colour brown
_exptl_crystal_density_diffrn 1.250
_exptl_crystal_description prism
_exptl_crystal_F_000 2184
_exptl_crystal_size_max 0.540
_exptl_crystal_size_mid 0.220
_exptl_crystal_size_min 0.200
_refine_diff_density_max 1.056
_refine_diff_density_min -0.632
_refine_diff_density_rms 0.076
_refine_ls_extinction_method none
_refine_ls_goodness_of_fit_ref 1.036
_refine_ls_hydrogen_treatment constr
_refine_ls_matrix_type full
_refine_ls_number_parameters 665
_refine_ls_number_reflns 14771
_refine_ls_number_restraints 32
_refine_ls_restrained_S_all 1.037
_refine_ls_R_factor_all 0.0641
_refine_ls_R_factor_gt 0.0435
_refine_ls_shift/su_max 0.002
_refine_ls_shift/su_mean 0.000
_refine_ls_structure_factor_coef Fsqd
_refine_ls_weighting_details 'w=1/[\s^2^(Fo^2^)+(0.0429P)^2^+5.9774P] where P=(Fo^2^+2Fc^2^)/3'
_refine_ls_weighting_scheme calc
_refine_ls_wR_factor_gt 0.0963
_refine_ls_wR_factor_ref 0.1051
_reflns_Friedel_coverage 0.000
_reflns_number_gt 11595
_reflns_number_total 14771
_reflns_threshold_expression 'I > 2\s(I)'
_cod_data_source_file d1dt04366h3.cif
_cod_data_source_block 6
_cod_original_sg_symbol_H-M 'P 21/c'
_cod_database_code 7709528
_shelx_shelxl_version_number 2018/3
_shelx_space_group_comment
;
The symmetry employed for this shelxl refinement is uniquely defined
by the following loop, which should always be used as a source of
symmetry information in preference to the above space-group names.
They are only intended as comments.
;
_shelx_estimated_absorpt_t_min 0.558
_shelx_estimated_absorpt_t_max 0.792

loop_
_space_group_symop_operation_xyz
'x, y, z'
'-x, y+1/2, -z+1/2'
'-x, -y, -z'
'x, -y-1/2, z-1/2'

loop_
_atom_site_label
_atom_site_type_symbol
_atom_site_fract_x
_atom_site_fract_y
_atom_site_fract_z
_atom_site_U_iso_or_equiv
_atom_site_adp_type
_atom_site_occupancy
_atom_site_site_symmetry_order
_atom_site_calc_flag
_atom_site_refinement_flags_posn
_atom_site_refinement_flags_adp
_atom_site_refinement_flags_occupancy
_atom_site_disorder_assembly
_atom_site_disorder_group
Ga1 Ga 0.03564(2) 0.54926(2) 0.50410(2) 0.01339(6) Uani 1 1 d . . . . .
Se1 Se 0.14102(2) 0.48673(2) 0.58616(2) 0.02042(6) Uani 1 1 d . . . . .
Na1 Na 0.58953(7) 0.69012(3) 0.19824(7) 0.02286(19) Uani 1 1 d . . . . .
O1 O 0.7251(5) 0.7501(2) 0.2321(3) 0.0326(10) Uani 0.578(5) 1 d D . P A 1
O2 O 0.6985(7) 0.68363(18) 0.1036(5) 0.0335(10) Uani 0.578(5) 1 d D . P A 1
C37 C 0.7653(8) 0.7732(3) 0.3173(4) 0.0561(18) Uani 0.578(5) 1 d D . P A 1
H37A H 0.801220 0.801527 0.311346 0.084 Uiso 0.578(5) 1 calc R U P A 1
H37B H 0.821152 0.754440 0.365051 0.084 Uiso 0.578(5) 1 calc R U P A 1
H37C H 0.701366 0.779743 0.334816 0.084 Uiso 0.578(5) 1 calc R U P A 1
C38 C 0.8143(5) 0.7415(3) 0.2026(5) 0.0370(15) Uani 0.578(5) 1 d D . P A 1
H38A H 0.869064 0.719891 0.245078 0.044 Uiso 0.578(5) 1 calc R U P A 1
H38B H 0.855370 0.769850 0.202905 0.044 Uiso 0.578(5) 1 calc R U P A 1
C39 C 0.7634(5) 0.7221(2) 0.1050(4) 0.0430(13) Uani 0.578(5) 1 d D . P A 1
H39A H 0.714478 0.744928 0.061586 0.052 Uiso 0.578(5) 1 calc R U P A 1
H39B H 0.825129 0.713934 0.084980 0.052 Uiso 0.578(5) 1 calc R U P A 1
C40 C 0.6613(8) 0.6608(2) 0.0180(5) 0.0534(15) Uani 0.578(5) 1 d D . P A 1
H40A H 0.727436 0.650339 0.006874 0.080 Uiso 0.578(5) 1 calc R U P A 1
H40B H 0.615926 0.681289 -0.031738 0.080 Uiso 0.578(5) 1 calc R U P A 1
H40C H 0.614626 0.634823 0.019440 0.080 Uiso 0.578(5) 1 calc R U P A 1
O1' O 0.7274(8) 0.7497(3) 0.2681(4) 0.0326(10) Uani 0.422(5) 1 d D . P A 2
O2' O 0.7038(10) 0.6979(2) 0.1177(7) 0.0335(10) Uani 0.422(5) 1 d D . P A 2
C37' C 0.7790(11) 0.7620(4) 0.3623(6) 0.0561(18) Uani 0.422(5) 1 d D . P A 2
H37D H 0.807247 0.792984 0.367495 0.084 Uiso 0.422(5) 1 calc R U P A 2
H37E H 0.842582 0.741575 0.394704 0.084 Uiso 0.422(5) 1 calc R U P A 2
H37F H 0.722816 0.759908 0.390073 0.084 Uiso 0.422(5) 1 calc R U P A 2
C38' C 0.8053(8) 0.7537(4) 0.2253(6) 0.0370(15) Uani 0.422(5) 1 d D . P A 2
H38C H 0.870553 0.733209 0.255657 0.044 Uiso 0.422(5) 1 calc R U P A 2
H38D H 0.834704 0.784973 0.232151 0.044 Uiso 0.422(5) 1 calc R U P A 2
C39' C 0.7463(8) 0.7419(3) 0.1223(6) 0.0430(13) Uani 0.422(5) 1 d D . P A 2
H39C H 0.683513 0.763236 0.090450 0.052 Uiso 0.422(5) 1 calc R U P A 2
H39D H 0.801272 0.743267 0.092382 0.052 Uiso 0.422(5) 1 calc R U P A 2
C40' C 0.6728(11) 0.6807(4) 0.0276(7) 0.0534(15) Uani 0.422(5) 1 d D . P A 2
H40D H 0.739601 0.680242 0.011848 0.080 Uiso 0.422(5) 1 calc R U P A 2
H40E H 0.613717 0.699820 -0.016526 0.080 Uiso 0.422(5) 1 calc R U P A 2
H40F H 0.643427 0.649932 0.024682 0.080 Uiso 0.422(5) 1 calc R U P A 2
O3 O 0.49806(15) 0.62135(6) 0.13821(13) 0.0324(4) Uani 1 1 d . . . . .
O4 O 0.69550(15) 0.63423(6) 0.29704(13) 0.0367(5) Uani 1 1 d . . . . .
O5 O 0.43094(16) 0.73093(6) 0.09831(16) 0.0475(6) Uani 1 1 d . . . . .
O6 O 0.46748(17) 0.70441(8) 0.27572(16) 0.0515(6) Uani 1 1 d . . . . .
N1 N 0.09876(15) 0.58690(6) 0.43581(14) 0.0199(4) Uani 1 1 d . . . . .
N2 N 0.02910(15) 0.60277(5) 0.57309(12) 0.0159(3) Uani 1 1 d . . . . .
C1 C 0.10023(17) 0.63072(7) 0.46540(16) 0.0173(4) Uani 1 1 d . . . . .
C2 C 0.06471(17) 0.63897(7) 0.53610(15) 0.0163(4) Uani 1 1 d . . . . .
C3 C 0.05960(19) 0.68770(7) 0.54827(15) 0.0199(4) Uani 1 1 d . . . . .
C4 C 0.09190(18) 0.70751(7) 0.48003(15) 0.0189(4) Uani 1 1 d . . . . .
C5 C 0.11717(17) 0.67373(7) 0.42682(16) 0.0179(4) Uani 1 1 d . . . . .
C6 C 0.14748(19) 0.68751(8) 0.35640(18) 0.0246(5) Uani 1 1 d . . . . .
H6A H 0.166043 0.666160 0.319611 0.029 Uiso 1 1 calc R U . . .
C7 C 0.15038(19) 0.73481(8) 0.33987(18) 0.0266(5) Uani 1 1 d . . . . .
H7A H 0.170435 0.744357 0.290726 0.032 Uiso 1 1 calc R U . . .
C8 C 0.1258(2) 0.76681(8) 0.39115(18) 0.0269(5) Uani 1 1 d . . . . .
H8A H 0.128736 0.797854 0.377474 0.032 Uiso 1 1 calc R U . . .
C9 C 0.0956(2) 0.75354(7) 0.46541(16) 0.0239(5) Uani 1 1 d . . . . .
C10 C 0.0670(3) 0.78221(8) 0.52587(18) 0.0355(6) Uani 1 1 d . . . . .
H10A H 0.068007 0.814019 0.519294 0.043 Uiso 1 1 calc R U . . .
C11 C 0.0384(3) 0.76388(8) 0.59286(18) 0.0397(7) Uani 1 1 d . . . . .
H11A H 0.020892 0.783535 0.632999 0.048 Uiso 1 1 calc R U . . .
C12 C 0.0336(2) 0.71623(8) 0.60562(17) 0.0311(6) Uani 1 1 d . . . . .
H12A H 0.012730 0.704617 0.652928 0.037 Uiso 1 1 calc R U . . .
C13 C 0.1697(2) 0.57332(7) 0.38994(18) 0.0243(5) Uani 1 1 d . . . . .
C14 C 0.2884(2) 0.56880(7) 0.4402(2) 0.0288(6) Uani 1 1 d . . . . .
C15 C 0.3554(2) 0.55578(9) 0.3929(2) 0.0357(6) Uani 1 1 d . . . . .
H15A H 0.435454 0.553366 0.425737 0.043 Uiso 1 1 calc R U . . .
C16 C 0.3083(3) 0.54638(10) 0.3001(2) 0.0424(7) Uani 1 1 d . . . . .
H16A H 0.355630 0.537702 0.269169 0.051 Uiso 1 1 calc R U . . .
C17 C 0.1921(3) 0.54955(10) 0.2516(2) 0.0406(7) Uani 1 1 d . . . . .
H17A H 0.159768 0.542696 0.187449 0.049 Uiso 1 1 calc R U . . .
C18 C 0.1212(2) 0.56268(8) 0.29555(19) 0.0309(6) Uani 1 1 d . . . . .
C19 C 0.3433(2) 0.57747(8) 0.5430(2) 0.0322(6) Uani 1 1 d . . . . .
H19A H 0.280640 0.579269 0.565721 0.039 Uiso 1 1 calc R U . . .
C20 C 0.4233(2) 0.53968(8) 0.5971(2) 0.0332(6) Uani 1 1 d . . . . .
H20A H 0.381612 0.511067 0.584707 0.050 Uiso 1 1 calc R U . . .
H20B H 0.452336 0.546336 0.663415 0.050 Uiso 1 1 calc R U . . .
H20C H 0.487063 0.537428 0.577770 0.050 Uiso 1 1 calc R U . . .
C21 C 0.4045(3) 0.62292(9) 0.5634(3) 0.0534(9) Uani 1 1 d . . . . .
H21A H 0.351680 0.646627 0.528358 0.080 Uiso 1 1 calc R U . . .
H21B H 0.469365 0.621862 0.545215 0.080 Uiso 1 1 calc R U . . .
H21C H 0.431702 0.629413 0.629712 0.080 Uiso 1 1 calc R U . . .
C22 C -0.0069(2) 0.56510(9) 0.2402(2) 0.0343(6) Uani 1 1 d . . . . .
H22A H -0.042880 0.572961 0.284203 0.041 Uiso 1 1 calc R U . . .
C23 C -0.0548(3) 0.51984(11) 0.1970(2) 0.0455(7) Uani 1 1 d . . . . .
H23A H -0.033502 0.496681 0.245267 0.068 Uiso 1 1 calc R U . . .
H23B H -0.023818 0.511887 0.151146 0.068 Uiso 1 1 calc R U . . .
H23C H -0.137927 0.521790 0.166680 0.068 Uiso 1 1 calc R U . . .
C24 C -0.0387(3) 0.60226(11) 0.1663(2) 0.0487(8) Uani 1 1 d . . . . .
H24A H -0.010392 0.631351 0.195970 0.073 Uiso 1 1 calc R U . . .
H24B H -0.121634 0.603596 0.133568 0.073 Uiso 1 1 calc R U . . .
H24C H -0.004251 0.595546 0.122078 0.073 Uiso 1 1 calc R U . . .
C25 C 0.01978(18) 0.60602(6) 0.65963(15) 0.0159(4) Uani 1 1 d . . . . .
C26 C 0.11714(18) 0.60940(7) 0.74275(15) 0.0181(4) Uani 1 1 d . . . . .
C27 C 0.1038(2) 0.61215(8) 0.82588(16) 0.0228(5) Uani 1 1 d . . . . .
H27A H 0.169412 0.614735 0.881958 0.027 Uiso 1 1 calc R U . . .
C28 C -0.0029(2) 0.61120(8) 0.82904(17) 0.0260(5) Uani 1 1 d . . . . .
H28A H -0.010402 0.613247 0.886555 0.031 Uiso 1 1 calc R U . . .
C29 C -0.0975(2) 0.60728(8) 0.74789(18) 0.0262(5) Uani 1 1 d . . . . .
H29A H -0.170689 0.606560 0.750013 0.031 Uiso 1 1 calc R U . . .
C30 C -0.08906(19) 0.60434(7) 0.66280(16) 0.0213(5) Uani 1 1 d . . . . .
C31 C 0.23611(18) 0.60939(8) 0.74404(16) 0.0217(4) Uani 1 1 d . . . . .
H31A H 0.228891 0.606458 0.678676 0.026 Uiso 1 1 calc R U . . .
C32 C 0.3054(2) 0.56919(9) 0.79828(19) 0.0315(6) Uani 1 1 d . . . . .
H32A H 0.264810 0.541179 0.772064 0.047 Uiso 1 1 calc R U . . .
H32B H 0.315757 0.571661 0.863206 0.047 Uiso 1 1 calc R U . . .
H32C H 0.379903 0.568948 0.794352 0.047 Uiso 1 1 calc R U . . .
C33 C 0.2978(2) 0.65362(9) 0.7823(2) 0.0348(6) Uani 1 1 d . . . . .
H33A H 0.253141 0.678827 0.745394 0.052 Uiso 1 1 calc R U . . .
H33B H 0.372857 0.653201 0.779429 0.052 Uiso 1 1 calc R U . . .
H33C H 0.306847 0.657221 0.846749 0.052 Uiso 1 1 calc R U . . .
C34 C -0.1959(2) 0.60100(10) 0.57499(19) 0.0352(6) Uani 1 1 d . . . . .
H34A H -0.171901 0.593287 0.523527 0.042 Uiso 1 1 calc R U . . .
C35 C -0.2756(2) 0.56360(14) 0.5799(2) 0.0585(11) Uani 1 1 d . . . . .
H35A H -0.233798 0.535041 0.595774 0.088 Uiso 1 1 calc R U . . .
H35B H -0.339540 0.560706 0.519687 0.088 Uiso 1 1 calc R U . . .
H35C H -0.304420 0.571100 0.627220 0.088 Uiso 1 1 calc R U . . .
C36 C -0.2558(3) 0.64656(14) 0.5522(2) 0.0655(12) Uani 1 1 d . . . . .
H36A H -0.203549 0.669268 0.546200 0.098 Uiso 1 1 calc R U . . .
H36B H -0.279444 0.655331 0.601965 0.098 Uiso 1 1 calc R U . . .
H36C H -0.322932 0.644351 0.493895 0.098 Uiso 1 1 calc R U . . .
C41 C 0.3789(2) 0.61542(10) 0.0883(2) 0.0403(7) Uani 1 1 d . . . . .
H41A H 0.365056 0.587851 0.051103 0.060 Uiso 1 1 calc R U . . .
H41B H 0.347725 0.641340 0.047445 0.060 Uiso 1 1 calc R U . . .
H41C H 0.341697 0.612965 0.131817 0.060 Uiso 1 1 calc R U . . .
C42 C 0.5462(3) 0.58631(10) 0.2030(3) 0.0585(10) Uani 1 1 d . . . . .
H42A H 0.527900 0.556660 0.171653 0.070 Uiso 1 1 calc R U . . .
H42B H 0.515242 0.587104 0.251417 0.070 Uiso 1 1 calc R U . . .
C43 C 0.6724(3) 0.59322(10) 0.2453(3) 0.0665(12) Uani 1 1 d . . . . .
H43A H 0.709842 0.567629 0.286438 0.080 Uiso 1 1 calc R U . . .
H43B H 0.702367 0.595019 0.196250 0.080 Uiso 1 1 calc R U . . .
C44 C 0.8156(2) 0.64136(10) 0.3453(2) 0.0409(7) Uani 1 1 d . . . . .
H44A H 0.849471 0.615476 0.385436 0.061 Uiso 1 1 calc R U . . .
H44B H 0.828691 0.668736 0.382919 0.061 Uiso 1 1 calc R U . . .
H44C H 0.850603 0.644742 0.300436 0.061 Uiso 1 1 calc R U . . .
C45 C 0.4391(3) 0.75622(12) 0.0253(3) 0.0686(12) Uani 1 1 d . . . . .
H45A H 0.364899 0.769565 -0.011795 0.103 Uiso 1 1 calc R U . . .
H45B H 0.462619 0.736440 -0.013762 0.103 Uiso 1 1 calc R U . . .
H45C H 0.495561 0.780237 0.050833 0.103 Uiso 1 1 calc R U . . .
C46 C 0.3888(3) 0.75693(10) 0.1535(3) 0.0654(12) Uani 1 1 d . . . . .
H46A H 0.318246 0.772799 0.113761 0.078 Uiso 1 1 calc R U . . .
H46B H 0.445834 0.779735 0.189071 0.078 Uiso 1 1 calc R U . . .
C47 C 0.3649(3) 0.72601(11) 0.2176(3) 0.0643(12) Uani 1 1 d . . . . .
H47A H 0.333078 0.743204 0.255739 0.077 Uiso 1 1 calc R U . . .
H47B H 0.308196 0.703149 0.181839 0.077 Uiso 1 1 calc R U . . .
C48 C 0.4464(3) 0.67100(19) 0.3324(2) 0.0812(15) Uani 1 1 d . . . . .
H48A H 0.421329 0.685702 0.376842 0.122 Uiso 1 1 calc R U . . .
H48B H 0.516530 0.654052 0.365932 0.122 Uiso 1 1 calc R U . . .
H48C H 0.387046 0.650347 0.293436 0.122 Uiso 1 1 calc R U . . .
O1S O 0.2404(3) 0.51494(11) 0.0797(2) 0.0329(7) Uani 0.5 1 d D . P B -1
O2S O 0.2903(5) 0.3999(2) 0.1481(5) 0.0655(15) Uani 0.5 1 d D . P B -1
C1S C 0.1519(4) 0.54016(18) 0.0134(3) 0.0344(10) Uani 0.5 1 d D . P B -1
H1SA H 0.164357 0.572317 0.028126 0.052 Uiso 0.5 1 calc R U P B -1
H1SB H 0.078735 0.531009 0.014354 0.052 Uiso 0.5 1 calc R U P B -1
H1SC H 0.151085 0.534635 -0.048186 0.052 Uiso 0.5 1 calc R U P B -1
C2S C 0.2167(4) 0.46848(14) 0.0728(3) 0.0352(10) Uani 0.5 1 d D . P B -1
H2SA H 0.213927 0.456605 0.013228 0.042 Uiso 0.5 1 calc R U P B -1
H2SB H 0.142311 0.462745 0.076378 0.042 Uiso 0.5 1 calc R U P B -1
C3S C 0.3121(4) 0.44570(17) 0.1534(3) 0.0355(10) Uani 0.5 1 d D . P B -1
H3SA H 0.386365 0.451557 0.149765 0.043 Uiso 0.5 1 calc R U P B -1
H3SB H 0.314882 0.457754 0.212908 0.043 Uiso 0.5 1 calc R U P B -1
C4S C 0.3777(5) 0.3748(2) 0.2147(4) 0.0384(11) Uani 0.5 1 d D . P B -1
H4SA H 0.359358 0.342649 0.205798 0.058 Uiso 0.5 1 calc R U P B -1
H4SB H 0.385153 0.383895 0.276703 0.058 Uiso 0.5 1 calc R U P B -1
H4SC H 0.449615 0.380482 0.208162 0.058 Uiso 0.5 1 calc R U P B -1
O1Q O 0.4883(4) 0.5035(2) 0.0692(4) 0.0329(7) Uani 0.344(3) 1 d D . P C -2
O2Q O 0.3847(6) 0.4288(3) 0.1249(5) 0.0655(15) Uani 0.344(3) 1 d D . P C -2
C1Q C 0.5649(6) 0.5183(3) 0.0312(6) 0.0344(10) Uani 0.344(3) 1 d D . P C -2
H1QA H 0.625509 0.536065 0.077362 0.052 Uiso 0.344(3) 1 calc R U P C -2
H1QB H 0.524335 0.537059 -0.023251 0.052 Uiso 0.344(3) 1 calc R U P C -2
H1QC H 0.598132 0.492210 0.013018 0.052 Uiso 0.344(3) 1 calc R U P C -2
C2Q C 0.4085(7) 0.4733(3) 0.0091(4) 0.0352(10) Uani 0.344(3) 1 d D . P C -2
H2QA H 0.447656 0.446453 -0.001411 0.042 Uiso 0.344(3) 1 calc R U P C -2
H2QB H 0.365769 0.487987 -0.051335 0.042 Uiso 0.344(3) 1 calc R U P C -2
C3Q C 0.3273(5) 0.4596(3) 0.0542(5) 0.0355(10) Uani 0.344(3) 1 d D . P C -2
H3QA H 0.304369 0.486448 0.080108 0.043 Uiso 0.344(3) 1 calc R U P C -2
H3QB H 0.257980 0.445583 0.007869 0.043 Uiso 0.344(3) 1 calc R U P C -2
C4Q C 0.3025(9) 0.4010(3) 0.1366(9) 0.0384(11) Uani 0.344(3) 1 d D . P C -2
H4QA H 0.333392 0.370490 0.153152 0.058 Uiso 0.344(3) 1 calc R U P C -2
H4QB H 0.234415 0.399914 0.078821 0.058 Uiso 0.344(3) 1 calc R U P C -2
H4QC H 0.282481 0.413124 0.186080 0.058 Uiso 0.344(3) 1 calc R U P C -2
O1Z O 0.4763(11) 0.5145(4) 0.0425(10) 0.0329(7) Uani 0.156(3) 1 d D . P C -3
O2Z O 0.2955(12) 0.4238(4) 0.0509(10) 0.0655(15) Uani 0.156(3) 1 d D . P C -3
C1Z C 0.5544(15) 0.5199(6) 0.0005(14) 0.0344(10) Uani 0.156(3) 1 d D . P C -3
H1ZA H 0.598732 0.547440 0.023695 0.052 Uiso 0.156(3) 1 calc R U P C -3
H1ZB H 0.512868 0.522080 -0.066742 0.052 Uiso 0.156(3) 1 calc R U P C -3
H1ZC H 0.605750 0.493880 0.015167 0.052 Uiso 0.156(3) 1 calc R U P C -3
C2Z C 0.4265(18) 0.4715(5) 0.0234(14) 0.0352(10) Uani 0.156(3) 1 d D . P C -3
H2ZA H 0.486602 0.448168 0.039441 0.042 Uiso 0.156(3) 1 calc R U P C -3
H2ZB H 0.377861 0.468882 -0.043378 0.042 Uiso 0.156(3) 1 calc R U P C -3
C3Z C 0.3560(15) 0.4646(5) 0.0794(12) 0.0355(10) Uani 0.156(3) 1 d D . P C -3
H3ZA H 0.405844 0.463258 0.146091 0.043 Uiso 0.156(3) 1 calc R U P C -3
H3ZB H 0.302221 0.490039 0.069350 0.043 Uiso 0.156(3) 1 calc R U P C -3
C4Z C 0.2233(13) 0.4199(6) 0.0984(12) 0.0384(11) Uani 0.156(3) 1 d D . P C -3
H4ZA H 0.207316 0.387954 0.104021 0.058 Uiso 0.156(3) 1 calc R U P C -3
H4ZB H 0.151772 0.435796 0.064102 0.058 Uiso 0.156(3) 1 calc R U P C -3
H4ZC H 0.260360 0.433087 0.160227 0.058 Uiso 0.156(3) 1 calc R U P C -3

loop_
_atom_site_aniso_label
_atom_site_aniso_U_11
_atom_site_aniso_U_22
_atom_site_aniso_U_33
_atom_site_aniso_U_23
_atom_site_aniso_U_13
_atom_site_aniso_U_12
Ga1 0.01064(10) 0.00681(10) 0.02287(12) 0.00115(8) 0.00678(9) 0.00004(7)
Se1 0.01281(10) 0.00897(10) 0.03171(13) 0.00257(8) 0.00057(9) 0.00000(7)
Na1 0.0171(4) 0.0178(4) 0.0338(5) 0.0037(4) 0.0102(4) 0.0028(3)
O1 0.0271(11) 0.0292(11) 0.040(3) -0.002(3) 0.012(3) -0.0054(9)
O2 0.0440(14) 0.033(3) 0.033(2) -0.011(2) 0.0253(17) -0.007(3)
C37 0.057(3) 0.047(4) 0.057(5) -0.026(4) 0.015(5) -0.014(3)
C38 0.0240(17) 0.039(4) 0.052(4) 0.008(3) 0.020(2) -0.005(2)
C39 0.037(2) 0.049(4) 0.052(3) 0.009(3) 0.027(2) -0.009(3)
C40 0.074(3) 0.053(5) 0.045(3) -0.022(4) 0.037(3) -0.006(4)
O1' 0.0271(11) 0.0292(11) 0.040(3) -0.002(3) 0.012(3) -0.0054(9)
O2' 0.0440(14) 0.033(3) 0.033(2) -0.011(2) 0.0253(17) -0.007(3)
C37' 0.057(3) 0.047(4) 0.057(5) -0.026(4) 0.015(5) -0.014(3)
C38' 0.0240(17) 0.039(4) 0.052(4) 0.008(3) 0.020(2) -0.005(2)
C39' 0.037(2) 0.049(4) 0.052(3) 0.009(3) 0.027(2) -0.009(3)
C40' 0.074(3) 0.053(5) 0.045(3) -0.022(4) 0.037(3) -0.006(4)
O3 0.0255(9) 0.0227(9) 0.0374(10) 0.0020(7) 0.0002(8) -0.0009(7)
O4 0.0234(9) 0.0359(10) 0.0357(10) 0.0144(8) -0.0043(8) -0.0043(8)
O5 0.0284(10) 0.0238(10) 0.0727(15) 0.0096(10) 0.0014(10) 0.0090(8)
O6 0.0257(10) 0.0705(16) 0.0619(14) -0.0266(12) 0.0213(10) -0.0048(10)
N1 0.0186(9) 0.0090(8) 0.0400(11) 0.0031(7) 0.0199(9) 0.0014(6)
N2 0.0177(8) 0.0081(8) 0.0211(9) -0.0003(6) 0.0070(7) -0.0009(6)
C1 0.0112(9) 0.0096(9) 0.0303(12) 0.0034(8) 0.0073(9) 0.0004(7)
C2 0.0142(9) 0.0098(9) 0.0206(10) 0.0018(8) 0.0024(8) -0.0011(7)
C3 0.0232(11) 0.0110(9) 0.0191(11) 0.0009(8) 0.0015(9) -0.0017(8)
C4 0.0174(10) 0.0116(9) 0.0225(11) 0.0024(8) 0.0022(9) -0.0022(7)
C5 0.0108(9) 0.0102(9) 0.0297(12) 0.0037(8) 0.0046(9) -0.0001(7)
C6 0.0204(11) 0.0165(11) 0.0408(14) 0.0063(9) 0.0164(11) 0.0001(8)
C7 0.0219(11) 0.0203(11) 0.0395(14) 0.0118(10) 0.0141(11) -0.0020(9)
C8 0.0248(11) 0.0126(10) 0.0378(14) 0.0080(9) 0.0063(11) -0.0042(8)
C9 0.0254(11) 0.0105(10) 0.0271(12) 0.0032(8) 0.0011(10) -0.0023(8)
C10 0.0583(18) 0.0087(10) 0.0318(14) -0.0009(9) 0.0097(13) -0.0032(10)
C11 0.075(2) 0.0121(11) 0.0284(14) -0.0064(10) 0.0169(14) 0.0001(12)
C12 0.0559(17) 0.0120(10) 0.0234(12) -0.0009(9) 0.0137(12) -0.0006(10)
C13 0.0254(11) 0.0113(10) 0.0476(15) 0.0088(9) 0.0264(11) 0.0052(8)
C14 0.0267(12) 0.0117(10) 0.0588(17) 0.0052(10) 0.0284(12) 0.0018(9)
C15 0.0280(13) 0.0240(12) 0.069(2) 0.0082(12) 0.0337(14) 0.0056(10)
C16 0.0451(16) 0.0373(15) 0.068(2) 0.0153(14) 0.0469(17) 0.0141(13)
C17 0.0499(17) 0.0398(16) 0.0483(17) 0.0167(13) 0.0367(15) 0.0172(13)
C18 0.0356(14) 0.0232(12) 0.0462(16) 0.0157(11) 0.0292(13) 0.0134(10)
C19 0.0196(11) 0.0201(11) 0.0622(18) -0.0071(11) 0.0219(12) -0.0004(9)
C20 0.0215(12) 0.0227(12) 0.0571(18) -0.0044(11) 0.0174(12) -0.0024(9)
C21 0.0339(15) 0.0178(13) 0.105(3) -0.0106(15) 0.0234(18) -0.0026(11)
C22 0.0355(14) 0.0363(14) 0.0386(15) 0.0121(12) 0.0226(12) 0.0128(11)
C23 0.0485(18) 0.0442(18) 0.0510(19) 0.0060(14) 0.0275(16) 0.0073(14)
C24 0.0466(18) 0.0468(18) 0.0530(19) 0.0219(15) 0.0200(16) 0.0158(14)
C25 0.0195(10) 0.0059(8) 0.0227(11) 0.0004(7) 0.0088(9) 0.0005(7)
C26 0.0190(10) 0.0114(9) 0.0234(11) 0.0024(8) 0.0078(9) -0.0015(8)
C27 0.0257(11) 0.0196(11) 0.0208(11) 0.0008(9) 0.0069(10) -0.0054(9)
C28 0.0329(13) 0.0227(11) 0.0273(12) -0.0012(9) 0.0173(11) -0.0052(10)
C29 0.0237(11) 0.0228(12) 0.0375(14) -0.0054(10) 0.0177(11) -0.0014(9)
C30 0.0184(10) 0.0166(10) 0.0278(12) -0.0038(9) 0.0078(9) 0.0009(8)
C31 0.0175(10) 0.0238(11) 0.0226(11) 0.0011(9) 0.0067(9) -0.0010(8)
C32 0.0234(12) 0.0274(13) 0.0391(15) 0.0016(11) 0.0075(11) 0.0023(10)
C33 0.0231(12) 0.0289(13) 0.0553(18) -0.0007(12) 0.0187(12) -0.0066(10)
C34 0.0166(11) 0.0523(17) 0.0337(14) -0.0160(12) 0.0069(11) 0.0079(11)
C35 0.0220(14) 0.100(3) 0.058(2) -0.043(2) 0.0207(14) -0.0230(16)
C36 0.050(2) 0.093(3) 0.0403(18) -0.0054(18) 0.0036(16) 0.047(2)
C41 0.0263(13) 0.0344(15) 0.0455(17) -0.0091(12) -0.0014(12) -0.0032(11)
C42 0.0438(18) 0.0242(14) 0.074(2) 0.0164(15) -0.0126(17) -0.0089(13)
C43 0.0418(18) 0.0209(14) 0.091(3) 0.0143(16) -0.0218(18) 0.0029(12)
C44 0.0236(13) 0.0338(15) 0.0482(17) 0.0168(13) -0.0041(12) -0.0003(11)
C45 0.059(2) 0.0381(18) 0.068(2) 0.0216(17) -0.0172(19) 0.0067(16)
C46 0.0263(14) 0.0241(15) 0.139(4) -0.0074(19) 0.0253(19) 0.0079(12)
C47 0.0286(15) 0.0391(18) 0.131(4) -0.022(2) 0.037(2) 0.0044(13)
C48 0.048(2) 0.169(5) 0.0365(19) -0.001(2) 0.0270(17) -0.011(3)
O1S 0.0354(15) 0.0295(17) 0.0331(18) 0.0016(12) 0.0126(14) 0.0003(12)
O2S 0.061(3) 0.085(3) 0.071(3) 0.035(3) 0.048(2) 0.018(3)
C1S 0.036(2) 0.033(2) 0.031(3) 0.006(2) 0.011(2) -0.0007(17)
C2S 0.034(2) 0.035(2) 0.031(2) -0.0004(17) 0.006(2) -0.0045(18)
C3S 0.024(2) 0.046(3) 0.034(3) -0.008(2) 0.009(2) -0.0052(18)
C4S 0.039(3) 0.037(3) 0.041(3) 0.003(2) 0.018(2) 0.005(2)
O1Q 0.0354(15) 0.0295(17) 0.0331(18) 0.0016(12) 0.0126(14) 0.0003(12)
O2Q 0.061(3) 0.085(3) 0.071(3) 0.035(3) 0.048(2) 0.018(3)
C1Q 0.036(2) 0.033(2) 0.031(3) 0.006(2) 0.011(2) -0.0007(17)
C2Q 0.034(2) 0.035(2) 0.031(2) -0.0004(17) 0.006(2) -0.0045(18)
C3Q 0.024(2) 0.046(3) 0.034(3) -0.008(2) 0.009(2) -0.0052(18)
C4Q 0.039(3) 0.037(3) 0.041(3) 0.003(2) 0.018(2) 0.005(2)
O1Z 0.0354(15) 0.0295(17) 0.0331(18) 0.0016(12) 0.0126(14) 0.0003(12)
O2Z 0.061(3) 0.085(3) 0.071(3) 0.035(3) 0.048(2) 0.018(3)
C1Z 0.036(2) 0.033(2) 0.031(3) 0.006(2) 0.011(2) -0.0007(17)
C2Z 0.034(2) 0.035(2) 0.031(2) -0.0004(17) 0.006(2) -0.0045(18)
C3Z 0.024(2) 0.046(3) 0.034(3) -0.008(2) 0.009(2) -0.0052(18)
C4Z 0.039(3) 0.037(3) 0.041(3) 0.003(2) 0.018(2) 0.005(2)

loop_
_atom_type_symbol
_atom_type_description
_atom_type_scat_dispersion_real
_atom_type_scat_dispersion_imag
_atom_type_scat_source
C C 0.0033 0.0016 'International Tables Vol C Tables 4.2.6.8 and 6.1.1.4'
H H 0.0000 0.0000 'International Tables Vol C Tables 4.2.6.8 and 6.1.1.4'
N N 0.0061 0.0033 'International Tables Vol C Tables 4.2.6.8 and 6.1.1.4'
O O 0.0106 0.0060 'International Tables Vol C Tables 4.2.6.8 and 6.1.1.4'
Na Na 0.0362 0.0249 'International Tables Vol C Tables 4.2.6.8 and 6.1.1.4'
Ga Ga 0.2307 1.6083 'International Tables Vol C Tables 4.2.6.8 and 6.1.1.4'
Se Se -0.0929 2.2259 'International Tables Vol C Tables 4.2.6.8 and 6.1.1.4'

loop_
_geom_angle_atom_site_label_1
_geom_angle_atom_site_label_2
_geom_angle_atom_site_label_3
_geom_angle
_geom_angle_site_symmetry_1
_geom_angle_site_symmetry_3
_geom_angle_publ_flag
N1 Ga1 N2 87.65(7) . . ?
N1 Ga1 Se1 119.02(5) . . ?
N2 Ga1 Se1 118.60(5) . . ?
N1 Ga1 Se1 115.57(6) . 3_566 ?
N2 Ga1 Se1 117.18(5) . 3_566 ?
Se1 Ga1 Se1 100.079(11) . 3_566 ?
Ga1 Se1 Ga1 79.922(10) . 3_566 ?
O2' Na1 O4 96.4(3) . . ?
O2' Na1 O5 98.5(3) . . ?
O4 Na1 O5 160.20(8) . . ?
O2' Na1 O3 100.90(16) . . ?
O4 Na1 O3 73.39(7) . . ?
O5 Na1 O3 91.02(7) . . ?
O2' Na1 O6 163.8(2) . . ?
O4 Na1 O6 96.45(9) . . ?
O5 Na1 O6 71.48(9) . . ?
O3 Na1 O6 92.15(8) . . ?
O4 Na1 O1 101.75(16) . . ?
O5 Na1 O1 97.08(16) . . ?
O3 Na1 O1 159.16(14) . . ?
O6 Na1 O1 108.62(14) . . ?
O4 Na1 O2 91.7(2) . . ?
O5 Na1 O2 100.6(2) . . ?
O3 Na1 O2 89.99(12) . . ?
O6 Na1 O2 171.8(2) . . ?
O1 Na1 O2 69.68(14) . . ?
O2' Na1 O1' 70.7(2) . . ?
O4 Na1 O1' 95.2(2) . . ?
O5 Na1 O1' 102.0(2) . . ?
O3 Na1 O1' 165.3(2) . . ?
O6 Na1 O1' 98.35(19) . . ?
C37 O1 C38 111.3(6) . . ?
C37 O1 Na1 122.2(4) . . ?
C38 O1 Na1 113.6(4) . . ?
C39 O2 C40 112.3(5) . . ?
C39 O2 Na1 114.0(3) . . ?
C40 O2 Na1 124.6(5) . . ?
O1 C37 H37A 109.5 . . ?
O1 C37 H37B 109.5 . . ?
H37A C37 H37B 109.5 . . ?
O1 C37 H37C 109.5 . . ?
H37A C37 H37C 109.5 . . ?
H37B C37 H37C 109.5 . . ?
O1 C38 C39 108.7(4) . . ?
O1 C38 H38A 109.9 . . ?
C39 C38 H38A 109.9 . . ?
O1 C38 H38B 109.9 . . ?
C39 C38 H38B 109.9 . . ?
H38A C38 H38B 108.3 . . ?
O2 C39 C38 109.7(5) . . ?
O2 C39 H39A 109.7 . . ?
C38 C39 H39A 109.7 . . ?
O2 C39 H39B 109.7 . . ?
C38 C39 H39B 109.7 . . ?
H39A C39 H39B 108.2 . . ?
O2 C40 H40A 109.5 . . ?
O2 C40 H40B 109.5 . . ?
H40A C40 H40B 109.5 . . ?
O2 C40 H40C 109.5 . . ?
H40A C40 H40C 109.5 . . ?
H40B C40 H40C 109.5 . . ?
C37' O1' C38' 110.8(8) . . ?
C37' O1' Na1 128.0(6) . . ?
C38' O1' Na1 111.6(6) . . ?
C39' O2' C40' 109.7(7) . . ?
C39' O2' Na1 112.6(5) . . ?
C40' O2' Na1 122.2(8) . . ?
O1' C37' H37D 109.5 . . ?
O1' C37' H37E 109.5 . . ?
H37D C37' H37E 109.5 . . ?
O1' C37' H37F 109.5 . . ?
H37D C37' H37F 109.5 . . ?
H37E C37' H37F 109.5 . . ?
O1' C38' C39' 109.9(7) . . ?
O1' C38' H38C 109.7 . . ?
C39' C38' H38C 109.7 . . ?
O1' C38' H38D 109.7 . . ?
C39' C38' H38D 109.7 . . ?
H38C C38' H38D 108.2 . . ?
O2' C39' C38' 106.6(8) . . ?
O2' C39' H39C 110.4 . . ?
C38' C39' H39C 110.4 . . ?
O2' C39' H39D 110.4 . . ?
C38' C39' H39D 110.4 . . ?
H39C C39' H39D 108.6 . . ?
O2' C40' H40D 109.5 . . ?
O2' C40' H40E 109.5 . . ?
H40D C40' H40E 109.5 . . ?
O2' C40' H40F 109.5 . . ?
H40D C40' H40F 109.5 . . ?
H40E C40' H40F 109.5 . . ?
C42 O3 C41 111.9(2) . . ?
C42 O3 Na1 110.00(16) . . ?
C41 O3 Na1 125.61(16) . . ?
C43 O4 C44 111.3(2) . . ?
C43 O4 Na1 107.08(16) . . ?
C44 O4 Na1 118.06(15) . . ?
C45 O5 C46 112.3(3) . . ?
C45 O5 Na1 119.7(2) . . ?
C46 O5 Na1 107.9(2) . . ?
C47 O6 C48 111.1(3) . . ?
C47 O6 Na1 112.2(2) . . ?
C48 O6 Na1 121.5(2) . . ?
C1 N1 C13 120.80(17) . . ?
C1 N1 Ga1 108.02(14) . . ?
C13 N1 Ga1 127.51(14) . . ?
C2 N2 C25 121.31(17) . . ?
C2 N2 Ga1 107.74(14) . . ?
C25 N2 Ga1 129.15(13) . . ?
N1 C1 C2 118.34(18) . . ?
N1 C1 C5 131.7(2) . . ?
C2 C1 C5 109.25(18) . . ?
N2 C2 C1 118.09(18) . . ?
N2 C2 C3 132.3(2) . . ?
C1 C2 C3 109.07(18) . . ?
C12 C3 C4 117.5(2) . . ?
C12 C3 C2 137.0(2) . . ?
C4 C3 C2 105.54(19) . . ?
C9 C4 C3 124.8(2) . . ?
C9 C4 C5 124.4(2) . . ?
C3 C4 C5 110.82(18) . . ?
C6 C5 C4 117.90(19) . . ?
C6 C5 C1 136.8(2) . . ?
C4 C5 C1 105.30(19) . . ?
C5 C6 C7 118.3(2) . . ?
C5 C6 H6A 120.8 . . ?
C7 C6 H6A 120.8 . . ?
C8 C7 C6 123.2(2) . . ?
C8 C7 H7A 118.4 . . ?
C6 C7 H7A 118.4 . . ?
C7 C8 C9 119.7(2) . . ?
C7 C8 H8A 120.1 . . ?
C9 C8 H8A 120.1 . . ?
C4 C9 C8 116.5(2) . . ?
C4 C9 C10 116.2(2) . . ?
C8 C9 C10 127.4(2) . . ?
C11 C10 C9 119.8(2) . . ?
C11 C10 H10A 120.1 . . ?
C9 C10 H10A 120.1 . . ?
C10 C11 C12 122.9(2) . . ?
C10 C11 H11A 118.5 . . ?
C12 C11 H11A 118.5 . . ?
C3 C12 C11 118.8(2) . . ?
C3 C12 H12A 120.6 . . ?
C11 C12 H12A 120.6 . . ?
C18 C13 C14 119.9(2) . . ?
C18 C13 N1 119.9(2) . . ?
C14 C13 N1 120.1(2) . . ?
C15 C14 C13 118.5(3) . . ?
C15 C14 C19 119.8(2) . . ?
C13 C14 C19 121.6(2) . . ?
C16 C15 C14 121.5(3) . . ?
C16 C15 H15A 119.2 . . ?
C14 C15 H15A 119.2 . . ?
C15 C16 C17 119.8(2) . . ?
C15 C16 H16A 120.1 . . ?
C17 C16 H16A 120.1 . . ?
C16 C17 C18 121.0(3) . . ?
C16 C17 H17A 119.5 . . ?
C18 C17 H17A 119.5 . . ?
C13 C18 C17 119.1(3) . . ?
C13 C18 C22 121.4(2) . . ?
C17 C18 C22 119.5(3) . . ?
C14 C19 C21 110.9(3) . . ?
C14 C19 C20 113.3(2) . . ?
C21 C19 C20 110.8(2) . . ?
C14 C19 H19A 107.1 . . ?
C21 C19 H19A 107.1 . . ?
C20 C19 H19A 107.1 . . ?
C19 C20 H20A 109.5 . . ?
C19 C20 H20B 109.5 . . ?
H20A C20 H20B 109.5 . . ?
C19 C20 H20C 109.5 . . ?
H20A C20 H20C 109.5 . . ?
H20B C20 H20C 109.5 . . ?
C19 C21 H21A 109.5 . . ?
C19 C21 H21B 109.5 . . ?
H21A C21 H21B 109.5 . . ?
C19 C21 H21C 109.5 . . ?
H21A C21 H21C 109.5 . . ?
H21B C21 H21C 109.5 . . ?
C18 C22 C23 111.5(2) . . ?
C18 C22 C24 111.7(2) . . ?
C23 C22 C24 110.8(3) . . ?
C18 C22 H22A 107.5 . . ?
C23 C22 H22A 107.5 . . ?
C24 C22 H22A 107.5 . . ?
C22 C23 H23A 109.5 . . ?
C22 C23 H23B 109.5 . . ?
H23A C23 H23B 109.5 . . ?
C22 C23 H23C 109.5 . . ?
H23A C23 H23C 109.5 . . ?
H23B C23 H23C 109.5 . . ?
C22 C24 H24A 109.5 . . ?
C22 C24 H24B 109.5 . . ?
H24A C24 H24B 109.5 . . ?
C22 C24 H24C 109.5 . . ?
H24A C24 H24C 109.5 . . ?
H24B C24 H24C 109.5 . . ?
C26 C25 C30 119.4(2) . . ?
C26 C25 N2 121.19(19) . . ?
C30 C25 N2 119.39(19) . . ?
C27 C26 C25 119.1(2) . . ?
C27 C26 C31 119.1(2) . . ?
C25 C26 C31 121.79(19) . . ?
C26 C27 C28 121.6(2) . . ?
C26 C27 H27A 119.2 . . ?
C28 C27 H27A 119.2 . . ?
C29 C28 C27 119.1(2) . . ?
C29 C28 H28A 120.4 . . ?
C27 C28 H28A 120.4 . . ?
C28 C29 C30 121.7(2) . . ?
C28 C29 H29A 119.2 . . ?
C30 C29 H29A 119.2 . . ?
C29 C30 C25 119.1(2) . . ?
C29 C30 C34 119.9(2) . . ?
C25 C30 C34 121.0(2) . . ?
C26 C31 C33 111.37(19) . . ?
C26 C31 C32 111.38(19) . . ?
C33 C31 C32 110.8(2) . . ?
C26 C31 H31A 107.7 . . ?
C33 C31 H31A 107.7 . . ?
C32 C31 H31A 107.7 . . ?
C31 C32 H32A 109.5 . . ?
C31 C32 H32B 109.5 . . ?
H32A C32 H32B 109.5 . . ?
C31 C32 H32C 109.5 . . ?
H32A C32 H32C 109.5 . . ?
H32B C32 H32C 109.5 . . ?
C31 C33 H33A 109.5 . . ?
C31 C33 H33B 109.5 . . ?
H33A C33 H33B 109.5 . . ?
C31 C33 H33C 109.5 . . ?
H33A C33 H33C 109.5 . . ?
H33B C33 H33C 109.5 . . ?
C30 C34 C36 110.1(2) . . ?
C30 C34 C35 112.4(3) . . ?
C36 C34 C35 111.8(3) . . ?
C30 C34 H34A 107.4 . . ?
C36 C34 H34A 107.4 . . ?
C35 C34 H34A 107.4 . . ?
C34 C35 H35A 109.5 . . ?
C34 C35 H35B 109.5 . . ?
H35A C35 H35B 109.5 . . ?
C34 C35 H35C 109.5 . . ?
H35A C35 H35C 109.5 . . ?
H35B C35 H35C 109.5 . . ?
C34 C36 H36A 109.5 . . ?
C34 C36 H36B 109.5 . . ?
H36A C36 H36B 109.5 . . ?
C34 C36 H36C 109.5 . . ?
H36A C36 H36C 109.5 . . ?
H36B C36 H36C 109.5 . . ?
O3 C41 H41A 109.5 . . ?
O3 C41 H41B 109.5 . . ?
H41A C41 H41B 109.5 . . ?
O3 C41 H41C 109.5 . . ?
H41A C41 H41C 109.5 . . ?
H41B C41 H41C 109.5 . . ?
O3 C42 C43 107.8(3) . . ?
O3 C42 H42A 110.2 . . ?
C43 C42 H42A 110.2 . . ?
O3 C42 H42B 110.2 . . ?
C43 C42 H42B 110.2 . . ?
H42A C42 H42B 108.5 . . ?
O4 C43 C42 108.3(3) . . ?
O4 C43 H43A 110.0 . . ?
C42 C43 H43A 110.0 . . ?
O4 C43 H43B 110.0 . . ?
C42 C43 H43B 110.0 . . ?
H43A C43 H43B 108.4 . . ?
O4 C44 H44A 109.5 . . ?
O4 C44 H44B 109.5 . . ?
H44A C44 H44B 109.5 . . ?
O4 C44 H44C 109.5 . . ?
H44A C44 H44C 109.5 . . ?
H44B C44 H44C 109.5 . . ?
O5 C45 H45A 109.5 . . ?
O5 C45 H45B 109.5 . . ?
H45A C45 H45B 109.5 . . ?
O5 C45 H45C 109.5 . . ?
H45A C45 H45C 109.5 . . ?
H45B C45 H45C 109.5 . . ?
O5 C46 C47 108.2(2) . . ?
O5 C46 H46A 110.1 . . ?
C47 C46 H46A 110.1 . . ?
O5 C46 H46B 110.1 . . ?
C47 C46 H46B 110.1 . . ?
H46A C46 H46B 108.4 . . ?
O6 C47 C46 109.3(3) . . ?
O6 C47 H47A 109.8 . . ?
C46 C47 H47A 109.8 . . ?
O6 C47 H47B 109.8 . . ?
C46 C47 H47B 109.8 . . ?
H47A C47 H47B 108.3 . . ?
O6 C48 H48A 109.5 . . ?
O6 C48 H48B 109.5 . . ?
H48A C48 H48B 109.5 . . ?
O6 C48 H48C 109.5 . . ?
H48A C48 H48C 109.5 . . ?
H48B C48 H48C 109.5 . . ?
C2S O1S C1S 112.1(4) . . ?
C3S O2S C4S 113.1(6) . . ?
O1S C1S H1SA 109.5 . . ?
O1S C1S H1SB 109.5 . . ?
H1SA C1S H1SB 109.5 . . ?
O1S C1S H1SC 109.5 . . ?
H1SA C1S H1SC 109.5 . . ?
H1SB C1S H1SC 109.5 . . ?
O1S C2S C3S 107.0(4) . . ?
O1S C2S H2SA 110.3 . . ?
C3S C2S H2SA 110.3 . . ?
O1S C2S H2SB 110.3 . . ?
C3S C2S H2SB 110.3 . . ?
H2SA C2S H2SB 108.6 . . ?
O2S C3S C2S 108.0(4) . . ?
O2S C3S H3SA 110.1 . . ?
C2S C3S H3SA 110.1 . . ?
O2S C3S H3SB 110.1 . . ?
C2S C3S H3SB 110.1 . . ?
H3SA C3S H3SB 108.4 . . ?
O2S C4S H4SA 109.5 . . ?
O2S C4S H4SB 109.5 . . ?
H4SA C4S H4SB 109.5 . . ?
O2S C4S H4SC 109.5 . . ?
H4SA C4S H4SC 109.5 . . ?
H4SB C4S H4SC 109.5 . . ?
C2Q O1Q C1Q 110.9(5) . . ?
C4Q O2Q C3Q 107.7(6) . . ?
O1Q C1Q H1QA 109.5 . . ?
O1Q C1Q H1QB 109.5 . . ?
H1QA C1Q H1QB 109.5 . . ?
O1Q C1Q H1QC 109.5 . . ?
H1QA C1Q H1QC 109.5 . . ?
H1QB C1Q H1QC 109.5 . . ?
O1Q C2Q C3Q 107.6(4) . . ?
O1Q C2Q H2QA 110.2 . . ?
C3Q C2Q H2QA 110.2 . . ?
O1Q C2Q H2QB 110.2 . . ?
C3Q C2Q H2QB 110.2 . . ?
H2QA C2Q H2QB 108.5 . . ?
O2Q C3Q C2Q 107.7(5) . . ?
O2Q C3Q H3QA 110.2 . . ?
C2Q C3Q H3QA 110.2 . . ?
O2Q C3Q H3QB 110.2 . . ?
C2Q C3Q H3QB 110.2 . . ?
H3QA C3Q H3QB 108.5 . . ?
O2Q C4Q H4QA 109.5 . . ?
O2Q C4Q H4QB 109.5 . . ?
H4QA C4Q H4QB 109.5 . . ?
O2Q C4Q H4QC 109.5 . . ?
H4QA C4Q H4QC 109.5 . . ?
H4QB C4Q H4QC 109.5 . . ?
C2Z O1Z C1Z 110.4(7) . . ?
C3Z O2Z C4Z 107.2(8) . . ?
O1Z C1Z H1ZA 109.5 . . ?
O1Z C1Z H1ZB 109.5 . . ?
H1ZA C1Z H1ZB 109.5 . . ?
O1Z C1Z H1ZC 109.5 . . ?
H1ZA C1Z H1ZC 109.5 . . ?
H1ZB C1Z H1ZC 109.5 . . ?
O1Z C2Z C3Z 108.9(12) . . ?
O1Z C2Z H2ZA 109.9 . . ?
C3Z C2Z H2ZA 109.9 . . ?
O1Z C2Z H2ZB 109.9 . . ?
C3Z C2Z H2ZB 109.9 . . ?
H2ZA C2Z H2ZB 108.3 . . ?
O2Z C3Z C2Z 108.1(11) . . ?
O2Z C3Z H3ZA 110.1 . . ?
C2Z C3Z H3ZA 110.1 . . ?
O2Z C3Z H3ZB 110.1 . . ?
C2Z C3Z H3ZB 110.1 . . ?
H3ZA C3Z H3ZB 108.4 . . ?
O2Z C4Z H4ZA 109.5 . . ?
O2Z C4Z H4ZB 109.5 . . ?
H4ZA C4Z H4ZB 109.5 . . ?
O2Z C4Z H4ZC 109.5 . . ?
H4ZA C4Z H4ZC 109.5 . . ?
H4ZB C4Z H4ZC 109.5 . . ?

loop_
_geom_bond_atom_site_label_1
_geom_bond_atom_site_label_2
_geom_bond_distance
_geom_bond_site_symmetry_2
_geom_bond_publ_flag
Ga1 N1 1.9350(18) . ?
Ga1 N2 1.9443(17) . ?
Ga1 Se1 2.3557(3) . ?
Ga1 Se1 2.3923(3) 3_566 ?
Na1 O2' 2.295(10) . ?
Na1 O4 2.3102(19) . ?
Na1 O5 2.351(2) . ?
Na1 O3 2.3557(19) . ?
Na1 O6 2.370(2) . ?
Na1 O1 2.393(6) . ?
Na1 O2 2.419(6) . ?
Na1 O1' 2.431(9) . ?
O1 C37 1.410(4) . ?
O1 C38 1.416(4) . ?
O2 C39 1.405(4) . ?
O2 C40 1.412(4) . ?
C37 H37A 0.9800 . ?
C37 H37B 0.9800 . ?
C37 H37C 0.9800 . ?
C38 C39 1.524(4) . ?
C38 H38A 0.9900 . ?
C38 H38B 0.9900 . ?
C39 H39A 0.9900 . ?
C39 H39B 0.9900 . ?
C40 H40A 0.9800 . ?
C40 H40B 0.9800 . ?
C40 H40C 0.9800 . ?
O1' C37' 1.412(5) . ?
O1' C38' 1.412(5) . ?
O2' C39' 1.405(5) . ?
O2' C40' 1.410(5) . ?
C37' H37D 0.9800 . ?
C37' H37E 0.9800 . ?
C37' H37F 0.9800 . ?
C38' C39' 1.534(5) . ?
C38' H38C 0.9900 . ?
C38' H38D 0.9900 . ?
C39' H39C 0.9900 . ?
C39' H39D 0.9900 . ?
C40' H40D 0.9800 . ?
C40' H40E 0.9800 . ?
C40' H40F 0.9800 . ?
O3 C42 1.415(3) . ?
O3 C41 1.423(3) . ?
O4 C43 1.429(4) . ?
O4 C44 1.434(3) . ?
O5 C45 1.411(4) . ?
O5 C46 1.419(4) . ?
O6 C47 1.421(4) . ?
O6 C48 1.429(5) . ?
N1 C1 1.379(3) . ?
N1 C13 1.424(3) . ?
N2 C2 1.382(3) . ?
N2 C25 1.417(3) . ?
C1 C2 1.381(3) . ?
C1 C5 1.466(3) . ?
C2 C3 1.463(3) . ?
C3 C12 1.372(3) . ?
C3 C4 1.422(3) . ?
C4 C9 1.389(3) . ?
C4 C5 1.423(3) . ?
C5 C6 1.374(3) . ?
C6 C7 1.430(3) . ?
C6 H6A 0.9500 . ?
C7 C8 1.362(4) . ?
C7 H7A 0.9500 . ?
C8 C9 1.425(3) . ?
C8 H8A 0.9500 . ?
C9 C10 1.428(4) . ?
C10 C11 1.360(4) . ?
C10 H10A 0.9500 . ?
C11 C12 1.433(3) . ?
C11 H11A 0.9500 . ?
C12 H12A 0.9500 . ?
C13 C18 1.401(4) . ?
C13 C14 1.414(3) . ?
C14 C15 1.395(3) . ?
C14 C19 1.509(4) . ?
C15 C16 1.371(4) . ?
C15 H15A 0.9500 . ?
C16 C17 1.380(4) . ?
C16 H16A 0.9500 . ?
C17 C18 1.397(3) . ?
C17 H17A 0.9500 . ?
C18 C22 1.522(4) . ?
C19 C21 1.528(4) . ?
C19 C20 1.529(4) . ?
C19 H19A 1.0000 . ?
C20 H20A 0.9800 . ?
C20 H20B 0.9800 . ?
C20 H20C 0.9800 . ?
C21 H21A 0.9800 . ?
C21 H21B 0.9800 . ?
C21 H21C 0.9800 . ?
C22 C23 1.520(4) . ?
C22 C24 1.537(4) . ?
C22 H22A 1.0000 . ?
C23 H23A 0.9800 . ?
C23 H23B 0.9800 . ?
C23 H23C 0.9800 . ?
C24 H24A 0.9800 . ?
C24 H24B 0.9800 . ?
C24 H24C 0.9800 . ?
C25 C26 1.408(3) . ?
C25 C30 1.414(3) . ?
C26 C27 1.388(3) . ?
C26 C31 1.514(3) . ?
C27 C28 1.386(3) . ?
C27 H27A 0.9500 . ?
C28 C29 1.374(4) . ?
C28 H28A 0.9500 . ?
C29 C30 1.389(3) . ?
C29 H29A 0.9500 . ?
C30 C34 1.514(3) . ?
C31 C33 1.527(3) . ?
C31 C32 1.529(3) . ?
C31 H31A 1.0000 . ?
C32 H32A 0.9800 . ?
C32 H32B 0.9800 . ?
C32 H32C 0.9800 . ?
C33 H33A 0.9800 . ?
C33 H33B 0.9800 . ?
C33 H33C 0.9800 . ?
C34 C36 1.525(4) . ?
C34 C35 1.529(4) . ?
C34 H34A 1.0000 . ?
C35 H35A 0.9800 . ?
C35 H35B 0.9800 . ?
C35 H35C 0.9800 . ?
C36 H36A 0.9800 . ?
C36 H36B 0.9800 . ?
C36 H36C 0.9800 . ?
C41 H41A 0.9800 . ?
C41 H41B 0.9800 . ?
C41 H41C 0.9800 . ?
C42 C43 1.497(4) . ?
C42 H42A 0.9900 . ?
C42 H42B 0.9900 . ?
C43 H43A 0.9900 . ?
C43 H43B 0.9900 . ?
C44 H44A 0.9800 . ?
C44 H44B 0.9800 . ?
C44 H44C 0.9800 . ?
C45 H45A 0.9800 . ?
C45 H45B 0.9800 . ?
C45 H45C 0.9800 . ?
C46 C47 1.482(6) . ?
C46 H46A 0.9900 . ?
C46 H46B 0.9900 . ?
C47 H47A 0.9900 . ?
C47 H47B 0.9900 . ?
C48 H48A 0.9800 . ?
C48 H48B 0.9800 . ?
C48 H48C 0.9800 . ?
O1S C2S 1.406(4) . ?
O1S C1S 1.413(4) . ?
O2S C3S 1.384(5) . ?
O2S C4S 1.405(5) . ?
C1S H1SA 0.9800 . ?
C1S H1SB 0.9800 . ?
C1S H1SC 0.9800 . ?
C2S C3S 1.526(4) . ?
C2S H2SA 0.9900 . ?
C2S H2SB 0.9900 . ?
C3S H3SA 0.9900 . ?
C3S H3SB 0.9900 . ?
C4S H4SA 0.9800 . ?
C4S H4SB 0.9800 . ?
C4S H4SC 0.9800 . ?
O1Q C2Q 1.404(5) . ?
O1Q C1Q 1.405(5) . ?
O2Q C4Q 1.405(5) . ?
O2Q C3Q 1.403(5) . ?
C1Q H1QA 0.9800 . ?
C1Q H1QB 0.9800 . ?
C1Q H1QC 0.9800 . ?
C2Q C3Q 1.529(5) . ?
C2Q H2QA 0.9900 . ?
C2Q H2QB 0.9900 . ?
C3Q H3QA 0.9900 . ?
C3Q H3QB 0.9900 . ?
C4Q H4QA 0.9800 . ?
C4Q H4QB 0.9800 . ?
C4Q H4QC 0.9800 . ?
O1Z C2Z 1.403(5) . ?
O1Z C1Z 1.409(5) . ?
O2Z C3Z 1.411(5) . ?
O2Z C4Z 1.406(5) . ?
C1Z H1ZA 0.9800 . ?
C1Z H1ZB 0.9800 . ?
C1Z H1ZC 0.9800 . ?
C2Z C3Z 1.51(2) . ?
C2Z H2ZA 0.9900 . ?
C2Z H2ZB 0.9900 . ?
C3Z H3ZA 0.9900 . ?
C3Z H3ZB 0.9900 . ?
C4Z H4ZA 0.9800 . ?
C4Z H4ZB 0.9800 . ?
C4Z H4ZC 0.9800 . ?
